data_7009930
loop_
_publ_author_name
'Nagao, Shoken'
'Seino, Hidetake'
'Okada, Tomohiko'
'Mizobe, Yasushi'
'Hidai, Masanobu'

_publ_section_title
;
 Syntheses of diiridium complexes with two bridging tetrachalcogenide
 ligands [{Ir(\h5-C5Me5)}2(\m-E4)2] (E&#x2005;=&#x2005;Se or S) and
 their reactions with alkynes forming mono- or di-nuclear
 dichalcogenolene complexes
;
_journal_issue 20
_journal_name_full 'Journal of the Chemical Society, Dalton Transactions'
_journal_page_first 3546
_journal_paper_doi 10.1039/b004404k
_journal_year 2000
_chemical_formula_moiety 'C14 H19 Ir O2 Se2 '
_chemical_formula_sum 'C14 H19 Ir O2 Se2'
_chemical_formula_weight 569.44
_space_group_IT_number 60
_symmetry_cell_setting orthorhombic
_symmetry_Int_Tables_number 60
_symmetry_space_group_name_Hall '-P 2n 2ab'
_symmetry_space_group_name_H-M 'P b c n'
_audit_creation_date 'Fri Jan  8 19:11:46 1999'
_audit_creation_method 'from TEXRAY.INF file'
_cell_angle_alpha 90
_cell_angle_beta 90
_cell_angle_gamma 90
_cell_formula_units_Z 8
_cell_length_a 19.843(5)
_cell_length_b 9.233(2)
_cell_length_c 17.291(2)
_cell_measurement_reflns_used 25
_cell_measurement_temperature 296.2
_cell_measurement_theta_max 19.9
_cell_measurement_theta_min 19.2
_cell_volume 3167.9(11)
_computing_cell_refinement 'Rigaku/AFC Diffractometer Control'
_computing_data_collection 'Rigaku/AFC Diffractometer Control'
_computing_data_reduction teXsan
_computing_publication_material teXsan
_computing_structure_refinement teXsan
_computing_structure_solution 'DIRDIF92 (PATTY)'
_diffrn_ambient_temperature 296.2
_diffrn_measurement_device_type 'Rigaku AFC7R'
_diffrn_measurement_method \w-2\q
_diffrn_orient_matrix_UB_11 0.03606
_diffrn_orient_matrix_UB_12 0.07294
_diffrn_orient_matrix_UB_13 -0.01073
_diffrn_orient_matrix_UB_21 -0.03234
_diffrn_orient_matrix_UB_22 0.05728
_diffrn_orient_matrix_UB_23 -0.03212
_diffrn_orient_matrix_UB_31 -0.01391
_diffrn_orient_matrix_UB_32 0.05595
_diffrn_orient_matrix_UB_33 0.04688
_diffrn_radiation_detector 'scintillation counter'
_diffrn_radiation_monochromator graphite
_diffrn_radiation_source 'Rigaku rotating anode'
_diffrn_radiation_type 'Mo K\a'
_diffrn_radiation_wavelength 0.7107
_diffrn_reflns_av_R_equivalents 0.000
_diffrn_reflns_av_sigmaI/netI 0.071
_diffrn_reflns_limit_h_max 25
_diffrn_reflns_limit_h_min 0
_diffrn_reflns_limit_k_max 11
_diffrn_reflns_limit_k_min 0
_diffrn_reflns_limit_l_max 22
_diffrn_reflns_limit_l_min 0
_diffrn_reflns_number 0
_diffrn_reflns_reduction_process 'Lp corrections applied'
_diffrn_reflns_theta_max 27.46
_diffrn_reflns_theta_min 2.50
_diffrn_standards_decay_% 0.19
_diffrn_standards_interval_count 150
_diffrn_standards_number 3
_exptl_absorpt_coefficient_mu 13.046
_exptl_absorpt_correction_T_max 0.998
_exptl_absorpt_correction_T_min 0.438
_exptl_absorpt_correction_type psi-scan
_exptl_absorpt_process_details '(North, Phillips & Mathews, 1968)'
_exptl_crystal_colour red
_exptl_crystal_density_diffrn 2.388
_exptl_crystal_density_method 'not measured'
_exptl_crystal_description prismatic
_exptl_crystal_F_000 2112.00
_exptl_crystal_size_max 0.600
_exptl_crystal_size_mid 0.200
_exptl_crystal_size_min 0.200
_refine_diff_density_max 3.60
_refine_diff_density_min -2.64
_refine_ls_extinction_coef 0.0006(2)
_refine_ls_extinction_method 'Zachariasen(1967) type 2 Gaussian isotropic'
_refine_ls_goodness_of_fit_ref 1.927
_refine_ls_hydrogen_treatment noref
_refine_ls_matrix_type full
_refine_ls_number_constraints 0
_refine_ls_number_parameters 173
_refine_ls_number_reflns 2380
_refine_ls_number_restraints 0
_refine_ls_R_factor_all 0.0532
_refine_ls_R_factor_gt 0.0532
_refine_ls_shift/su_max 0.0480
_refine_ls_shift/su_mean 0.0020
_refine_ls_structure_factor_coef F
_refine_ls_weighting_details 'w = 1/[\s^2^(Fo) + 0.00031|Fo|^2^]'
_refine_ls_weighting_scheme calc
_refine_ls_wR_factor_gt 0.0610
_refine_ls_wR_factor_ref 0.0610
_reflns_number_gt 2380
_reflns_number_total 0
_reflns_threshold_expression >3.0sigma(I)
_cod_data_source_file b004404k.txt
_cod_data_source_block '[Cp*Ir{Se2C2H(COOMe)}]2_(10)'
_cod_depositor_comments
;
The following automatic conversions were performed:
'_reflns_observed_expression' tag replaced with
'_reflns_threshold_expression' tag as specified in the replacement
file
'cod-tools/trunk/perl-scripts/inputs/replacement_tags.lst'.

'_atom_site_calc_flags'
tag replaced with '_atom_site_calc_flag' tag as specified in the
replacement file
'cod-tools/trunk/perl-scripts/inputs/replacement_tags.lst'.

'_atom_type_scat_imag'
tag replaced with '_atom_type_scat_dispersion_imag' tag as specified
in the replacement file
'cod-tools/trunk/perl-scripts/inputs/replacement_tags.lst'.

Automatic conversion script
Id: cif_correct_tags 3137 2015-03-23 15:08:43Z antanas 
;
_cod_original_cell_volume 3167.6(10)
_cod_original_sg_symbol_H-M 'P b c n      '
_cod_original_formula_sum 'C14 H19 Ir O2 Se2 '
_cod_database_code 7009930

loop_
_symmetry_equiv_pos_as_xyz
x,y,z
1/2-x,1/2-y,1/2+z
1/2+x,1/2-y,-z
-x,y,1/2-z
-x,-y,-z
1/2+x,1/2+y,1/2-z
1/2-x,1/2+y,z
x,-y,1/2+z

loop_
_atom_site_label
_atom_site_type_symbol
_atom_site_fract_x
_atom_site_fract_y
_atom_site_fract_z
_atom_site_U_iso_or_equiv
_atom_site_adp_type
_atom_site_occupancy
_atom_site_calc_flag
_atom_site_refinement_flags
_atom_site_disorder_assembly
_atom_site_disorder_group
Ir Ir 0.08348(3) 0.08529(5) 0.19953(3) 0.0292(1) Uani 1.00 d . . .
Se(1) Se 0.09257(8) 0.3470(2) 0.17820(10) 0.0473(5) Uani 1.00 d . . .
Se(2) Se -0.03692(7) 0.1032(1) 0.16671(7) 0.0293(3) Uani 1.00 d . . .
O(1) O -0.1564(7) 0.269(1) 0.0963(7) 0.067(4) Uani 1.00 d . . .
O(2) O -0.1082(6) 0.477(1) 0.0712(7) 0.070(4) Uani 1.00 d . . .
C(1) C 0.0104(9) 0.390(2) 0.126(1) 0.081(7) Uani 1.00 d . . .
C(2) C -0.0450(9) 0.303(2) 0.1287(7) 0.040(4) Uani 1.00 d . . .
C(3) C -0.1014(9) 0.338(1) 0.1062(9) 0.046(5) Uani 1.00 d . . .
C(4) C -0.171(1) 0.528(2) 0.037(1) 0.087(8) Uani 1.00 d . . .
C(5) C 0.1881(7) 0.051(2) 0.1579(9) 0.040(4) Uani 1.00 d . . .
C(6) C 0.1769(7) -0.033(2) 0.2266(9) 0.046(4) Uani 1.00 d . . .
C(7) C 0.1229(7) -0.134(1) 0.2137(9) 0.039(4) Uani 1.00 d . . .
C(8) C 0.1020(7) -0.117(2) 0.1345(9) 0.039(4) Uani 1.00 d . . .
C(9) C 0.1405(7) -0.002(2) 0.1000(8) 0.038(4) Uani 1.00 d . . .
C(10) C 0.2413(9) 0.162(2) 0.147(1) 0.068(6) Uani 1.00 d . . .
C(11) C 0.2157(9) -0.025(2) 0.2993(10) 0.071(6) Uani 1.00 d . . .
C(12) C 0.1017(10) -0.251(2) 0.267(1) 0.066(6) Uani 1.00 d . . .
C(13) C 0.0536(9) -0.209(2) 0.092(1) 0.070(6) Uani 1.00 d . . .
C(14) C 0.1381(9) 0.049(2) 0.018(1) 0.070(6) Uani 1.00 d . . .
H(1) H 0.0079 0.4761 0.0965 0.0967 Uiso 1.00 calc . . .
H(2) H -0.1648 0.6236 0.0178 0.1043 Uiso 1.00 calc . . .
H(3) H -0.1840 0.4657 -0.0034 0.1043 Uiso 1.00 calc . . .
H(4) H -0.2051 0.5294 0.0760 0.1043 Uiso 1.00 calc . . .
H(5) H 0.2844 0.1189 0.1536 0.0820 Uiso 1.00 calc . . .
H(6) H 0.2380 0.2017 0.0964 0.0820 Uiso 1.00 calc . . .
H(7) H 0.2356 0.2372 0.1841 0.0820 Uiso 1.00 calc . . .
H(8) H 0.2370 -0.1151 0.3088 0.0847 Uiso 1.00 calc . . .
H(9) H 0.2489 0.0490 0.2950 0.0847 Uiso 1.00 calc . . .
H(10) H 0.1861 -0.0026 0.3408 0.0847 Uiso 1.00 calc . . .
H(11) H 0.0887 -0.2093 0.3152 0.0790 Uiso 1.00 calc . . .
H(12) H 0.0646 -0.3013 0.2454 0.0790 Uiso 1.00 calc . . .
H(13) H 0.1381 -0.3157 0.2750 0.0790 Uiso 1.00 calc . . .
H(14) H 0.0196 -0.1496 0.0696 0.0839 Uiso 1.00 calc . . .
H(15) H 0.0766 -0.2598 0.0521 0.0839 Uiso 1.00 calc . . .
H(16) H 0.0335 -0.2761 0.1264 0.0839 Uiso 1.00 calc . . .
H(17) H 0.1801 0.0301 -0.0061 0.0837 Uiso 1.00 calc . . .
H(18) H 0.1033 -0.0003 -0.0086 0.0837 Uiso 1.00 calc . . .
H(19) H 0.1294 0.1504 0.0173 0.0837 Uiso 1.00 calc . . .

loop_
_atom_site_aniso_label
_atom_site_aniso_U_11
_atom_site_aniso_U_22
_atom_site_aniso_U_33
_atom_site_aniso_U_12
_atom_site_aniso_U_13
_atom_site_aniso_U_23
Ir 0.0265(3) 0.0360(3) 0.0251(3) -0.0023(2) 0.0015(2) -0.0042(2)
Se(1) 0.0478(10) 0.0425(8) 0.0518(10) -0.0133(7) -0.0014(8) 0.0041(7)
Se(2) 0.0318(7) 0.0330(6) 0.0230(6) -0.0009(6) -0.0022(6) 0.0005(6)
O(1) 0.066(9) 0.062(7) 0.073(9) 0.011(7) 0.000(7) 0.021(7)
O(2) 0.066(8) 0.076(8) 0.067(8) 0.010(7) -0.007(7) 0.022(7)
C(1) 0.05(1) 0.022(7) 0.17(2) 0.014(7) -0.04(1) -0.002(10)
C(2) 0.07(1) 0.039(8) 0.010(6) -0.007(8) 0.003(7) -0.001(5)
C(3) 0.07(1) 0.028(7) 0.038(9) 0.004(8) 0.050(9) 0.004(7)
C(4) 0.08(1) 0.11(2) 0.07(1) 0.01(1) -0.01(1) 0.05(1)
C(5) 0.023(7) 0.057(9) 0.040(9) -0.002(6) 0.009(6) -0.020(7)
C(6) 0.031(8) 0.065(10) 0.041(9) 0.014(7) -0.007(7) -0.007(8)
C(7) 0.025(7) 0.040(7) 0.053(10) -0.001(6) 0.001(7) -0.008(7)
C(8) 0.036(8) 0.048(8) 0.033(8) -0.006(6) 0.010(7) -0.016(7)
C(9) 0.032(8) 0.051(8) 0.032(8) -0.008(7) 0.011(7) -0.008(7)
C(10) 0.04(1) 0.09(1) 0.07(1) -0.019(10) 0.019(10) -0.03(1)
C(11) 0.05(1) 0.11(2) 0.05(1) 0.03(1) -0.022(9) -0.03(1)
C(12) 0.08(1) 0.06(1) 0.06(1) 0.024(10) 0.03(1) 0.006(10)
C(13) 0.07(1) 0.06(1) 0.09(1) -0.024(9) 0.03(1) -0.038(10)
C(14) 0.06(1) 0.11(2) 0.04(1) -0.01(1) 0.012(9) -0.01(1)

loop_
_atom_type_symbol
_atom_type_description
_atom_type_scat_dispersion_real
_atom_type_scat_dispersion_imag
_atom_type_scat_source
C C 0.003 0.002
;International Tables for Crystallography

(1992, Vol. C, Tables 4.2.6.8 and 6.1.1.1)

;
H H 0.000 0.000
;International Tables for Crystallography

(1992, Vol. C, Table 6.1.1.2)

;
O O 0.011 0.006
;International Tables for Crystallography

(1992, Vol. C, Tables 4.2.6.8 and 6.1.1.1)

;
Ir Ir -1.444 7.990
;International Tables for Crystallography

(1992, Vol. C, Tables 4.2.6.8 and 6.1.1.1)

;
Se Se -0.093 2.226
;International Tables for Crystallography

(1992, Vol. C, Tables 4.2.6.8 and 6.1.1.1)

;

loop_
_geom_angle_atom_site_label_1
_geom_angle_atom_site_label_2
_geom_angle_atom_site_label_3
_geom_angle
_geom_angle_site_symmetry_1
_geom_angle_site_symmetry_2
_geom_angle_site_symmetry_3
_geom_angle_publ_flag
Se(1) Ir Se(2) 88.32(5) 1_555 1_555 1_555 yes
Se(1) Ir Se(2) 95.83(5) 1_555 1_555 4_555 yes
Se(1) Ir C(5) 91.3(4) 1_555 1_555 1_555 yes
Se(1) Ir C(6) 117.4(4) 1_555 1_555 1_555 yes
Se(1) Ir C(7) 154.8(4) 1_555 1_555 1_555 yes
Se(1) Ir C(8) 138.1(4) 1_555 1_555 1_555 yes
Se(1) Ir C(9) 101.8(4) 1_555 1_555 1_555 yes
Se(2) Ir Se(2) 81.37(5) 1_555 1_555 4_555 yes
Se(2) Ir C(5) 147.4(4) 1_555 1_555 1_555 yes
Se(2) Ir C(6) 154.1(4) 1_555 1_555 1_555 yes
Se(2) Ir C(7) 115.8(4) 1_555 1_555 1_555 yes
Se(2) Ir C(8) 95.8(4) 1_555 1_555 1_555 yes
Se(2) Ir C(9) 110.0(4) 1_555 1_555 1_555 yes
Se(2) Ir C(5) 131.0(4) 4_555 1_555 1_555 yes
Se(2) Ir C(6) 98.5(4) 4_555 1_555 1_555 yes
Se(2) Ir C(7) 95.1(4) 4_555 1_555 1_555 yes
Se(2) Ir C(8) 126.0(4) 4_555 1_555 1_555 yes
Se(2) Ir C(9) 159.1(4) 4_555 1_555 1_555 yes
C(5) Ir C(6) 37.9(6) 1_555 1_555 1_555 yes
C(5) Ir C(7) 64.5(5) 1_555 1_555 1_555 yes
C(5) Ir C(8) 63.9(5) 1_555 1_555 1_555 yes
C(5) Ir C(9) 38.5(5) 1_555 1_555 1_555 yes
C(6) Ir C(7) 38.3(6) 1_555 1_555 1_555 yes
C(6) Ir C(8) 63.2(6) 1_555 1_555 1_555 yes
C(6) Ir C(9) 63.5(5) 1_555 1_555 1_555 yes
C(7) Ir C(8) 38.2(6) 1_555 1_555 1_555 yes
C(7) Ir C(9) 64.3(6) 1_555 1_555 1_555 yes
C(8) Ir C(9) 37.9(5) 1_555 1_555 1_555 yes
Ir Se(1) C(1) 102.2(4) 1_555 1_555 1_555 yes
Ir Se(2) Ir 98.12(5) 1_555 1_555 4_555 yes
Ir Se(2) C(2) 102.7(5) 1_555 1_555 1_555 yes
Ir Se(2) C(2) 110.0(4) 4_555 1_555 1_555 yes
C(3) O(2) C(4) 122(1) 1_555 1_555 1_555 yes
Se(1) C(1) C(2) 123(1) 1_555 1_555 1_555 yes
Se(1) C(1) H(1) 118(1) 1_555 1_555 1_555 no
C(2) C(1) H(1) 118(1) 1_555 1_555 1_555 no
Se(2) C(2) C(1) 119(1) 1_555 1_555 1_555 yes
Se(2) C(2) C(3) 115(1) 1_555 1_555 1_555 yes
C(1) C(2) C(3) 125(1) 1_555 1_555 1_555 yes
O(1) C(3) O(2) 107(1) 1_555 1_555 1_555 yes
O(1) C(3) C(2) 134(1) 1_555 1_555 1_555 yes
O(2) C(3) C(2) 117(1) 1_555 1_555 1_555 yes
O(2) C(4) H(2) 109(1) 1_555 1_555 1_555 no
O(2) C(4) H(3) 109(1) 1_555 1_555 1_555 no
O(2) C(4) H(4) 109(1) 1_555 1_555 1_555 no
H(2) C(4) H(3) 109(1) 1_555 1_555 1_555 no
H(2) C(4) H(4) 109(2) 1_555 1_555 1_555 no
H(3) C(4) H(4) 109(2) 1_555 1_555 1_555 no
Ir C(5) C(6) 70.4(8) 1_555 1_555 1_555 yes
Ir C(5) C(9) 70.4(7) 1_555 1_555 1_555 yes
Ir C(5) C(10) 127(1) 1_555 1_555 1_555 yes
C(6) C(5) C(9) 106(1) 1_555 1_555 1_555 yes
C(6) C(5) C(10) 126(1) 1_555 1_555 1_555 yes
C(9) C(5) C(10) 127(1) 1_555 1_555 1_555 yes
Ir C(6) C(5) 71.7(8) 1_555 1_555 1_555 yes
Ir C(6) C(7) 70.3(8) 1_555 1_555 1_555 yes
Ir C(6) C(11) 126(1) 1_555 1_555 1_555 yes
C(5) C(6) C(7) 109(1) 1_555 1_555 1_555 yes
C(5) C(6) C(11) 126(1) 1_555 1_555 1_555 yes
C(7) C(6) C(11) 123(1) 1_555 1_555 1_555 yes
Ir C(7) C(6) 71.4(8) 1_555 1_555 1_555 yes
Ir C(7) C(8) 71.7(8) 1_555 1_555 1_555 yes
Ir C(7) C(12) 129(1) 1_555 1_555 1_555 yes
C(6) C(7) C(8) 106(1) 1_555 1_555 1_555 yes
C(6) C(7) C(12) 125(1) 1_555 1_555 1_555 yes
C(8) C(7) C(12) 126(1) 1_555 1_555 1_555 yes
Ir C(8) C(7) 70.0(8) 1_555 1_555 1_555 yes
Ir C(8) C(9) 71.1(8) 1_555 1_555 1_555 yes
Ir C(8) C(13) 129(1) 1_555 1_555 1_555 yes
C(7) C(8) C(9) 108(1) 1_555 1_555 1_555 yes
C(7) C(8) C(13) 126(1) 1_555 1_555 1_555 yes
C(9) C(8) C(13) 124(1) 1_555 1_555 1_555 yes
Ir C(9) C(5) 71.1(8) 1_555 1_555 1_555 yes
Ir C(9) C(8) 71.0(8) 1_555 1_555 1_555 yes
Ir C(9) C(14) 127(1) 1_555 1_555 1_555 yes
C(5) C(9) C(8) 107(1) 1_555 1_555 1_555 yes
C(5) C(9) C(14) 124(1) 1_555 1_555 1_555 yes
C(8) C(9) C(14) 127(1) 1_555 1_555 1_555 yes
C(5) C(10) H(5) 109(1) 1_555 1_555 1_555 no
C(5) C(10) H(6) 109(1) 1_555 1_555 1_555 no
C(5) C(10) H(7) 109(1) 1_555 1_555 1_555 no
H(5) C(10) H(6) 109(1) 1_555 1_555 1_555 no
H(5) C(10) H(7) 109(1) 1_555 1_555 1_555 no
H(6) C(10) H(7) 109(1) 1_555 1_555 1_555 no
C(6) C(11) H(8) 109(1) 1_555 1_555 1_555 no
C(6) C(11) H(9) 109(1) 1_555 1_555 1_555 no
C(6) C(11) H(10) 109(1) 1_555 1_555 1_555 no
H(8) C(11) H(9) 109(1) 1_555 1_555 1_555 no
H(8) C(11) H(10) 109(1) 1_555 1_555 1_555 no
H(9) C(11) H(10) 109(1) 1_555 1_555 1_555 no
C(7) C(12) H(11) 109(1) 1_555 1_555 1_555 no
C(7) C(12) H(12) 109(1) 1_555 1_555 1_555 no
C(7) C(12) H(13) 109(1) 1_555 1_555 1_555 no
H(11) C(12) H(12) 109(1) 1_555 1_555 1_555 no
H(11) C(12) H(13) 109(1) 1_555 1_555 1_555 no
H(12) C(12) H(13) 109(1) 1_555 1_555 1_555 no
C(8) C(13) H(14) 109(1) 1_555 1_555 1_555 no
C(8) C(13) H(15) 109(1) 1_555 1_555 1_555 no
C(8) C(13) H(16) 109(1) 1_555 1_555 1_555 no
H(14) C(13) H(15) 109(2) 1_555 1_555 1_555 no
H(14) C(13) H(16) 109(1) 1_555 1_555 1_555 no
H(15) C(13) H(16) 109(1) 1_555 1_555 1_555 no
C(9) C(14) H(17) 109(1) 1_555 1_555 1_555 no
C(9) C(14) H(18) 109(1) 1_555 1_555 1_555 no
C(9) C(14) H(19) 109(1) 1_555 1_555 1_555 no
H(17) C(14) H(18) 109(1) 1_555 1_555 1_555 no
H(17) C(14) H(19) 109(1) 1_555 1_555 1_555 no
H(18) C(14) H(19) 109(1) 1_555 1_555 1_555 no

loop_
_geom_bond_atom_site_label_1
_geom_bond_atom_site_label_2
_geom_bond_distance
_geom_bond_site_symmetry_1
_geom_bond_site_symmetry_2
_geom_bond_publ_flag
Ir Se(1) 2.451(2) 1_555 1_555 yes
Ir Se(2) 2.461(2) 1_555 1_555 yes
Ir Se(2) 2.496(1) 1_555 4_555 yes
Ir C(5) 2.22(1) 1_555 1_555 yes
Ir C(6) 2.20(2) 1_555 1_555 yes
Ir C(7) 2.19(1) 1_555 1_555 yes
Ir C(8) 2.21(1) 1_555 1_555 yes
Ir C(9) 2.21(1) 1_555 1_555 yes
Se(1) C(1) 1.91(2) 1_555 1_555 yes
Se(2) C(2) 1.97(1) 1_555 1_555 yes
O(1) C(3) 1.27(2) 1_555 1_555 yes
O(2) C(3) 1.43(2) 1_555 1_555 yes
O(2) C(4) 1.45(2) 1_555 1_555 yes
C(1) C(2) 1.36(2) 1_555 1_555 yes
C(2) C(3) 1.23(3) 1_555 1_555 yes
C(5) C(6) 1.44(2) 1_555 1_555 yes
C(5) C(9) 1.46(2) 1_555 1_555 yes
C(5) C(10) 1.48(2) 1_555 1_555 yes
C(6) C(7) 1.44(2) 1_555 1_555 yes
C(6) C(11) 1.48(2) 1_555 1_555 yes
C(7) C(8) 1.44(2) 1_555 1_555 yes
C(7) C(12) 1.48(2) 1_555 1_555 yes
C(8) C(9) 1.44(2) 1_555 1_555 yes
C(8) C(13) 1.48(2) 1_555 1_555 yes
C(9) C(14) 1.49(2) 1_555 1_555 yes

loop_
_geom_contact_atom_site_label_1
_geom_contact_atom_site_label_2
_geom_contact_distance
_geom_contact_site_symmetry_1
_geom_contact_site_symmetry_2
_geom_contact_publ_flag
Ir Ir 3.745(1) 1_555 4_555 yes
